data_7235870
loop_
_publ_author_name
'Liang, Jing'
'Shi, Haibin'
'Kwok, Ryan T. K.'
'Gao, Meng'
'Yuan, Youyong'
'Zhang, Wenhua'
'Tang, Ben Zhong'
'Liu, Bin'

_publ_section_title
;
 Distinct optical and kinetic responses from E/Z isomers of caspase probes
 with aggregation-induced emission characteristics
;
_journal_issue 27
_journal_name_full 'J. Mater. Chem. B'
_journal_page_first 4363
_journal_paper_doi 10.1039/C4TB00405A
_journal_volume 2
_journal_year 2014
_chemical_formula_moiety 'C28 H22 N6'
_chemical_formula_sum 'C28 H22 N6'
_chemical_formula_weight 442.52
_space_group_IT_number 2
_space_group_name_Hall '-P 1'
_space_group_name_H-M_alt 'P -1'
_symmetry_cell_setting triclinic
_symmetry_space_group_name_Hall '-P 1'
_symmetry_space_group_name_H-M 'P -1'
_atom_sites_solution_hydrogens geom
_atom_sites_solution_primary direct
_atom_sites_solution_secondary difmap
_audit_creation_method SHELXL-97
_audit_update_record
;
2013-03-23 # Formatted by publCIF
;
_cell_angle_alpha 117.2250(10)
_cell_angle_beta 102.7110(10)
_cell_angle_gamma 91.6070(10)
_cell_formula_units_Z 2
_cell_length_a 10.4162(8)
_cell_length_b 11.3223(8)
_cell_length_c 11.4154(8)
_cell_measurement_reflns_used 8865
_cell_measurement_temperature 123(2)
_cell_measurement_theta_max 27.27
_cell_measurement_theta_min 2.49
_cell_volume 1154.87(15)
_computing_cell_refinement 'ApexII (Bruker, 2011)'
_computing_data_collection 'ApexII (Bruker, 2011)'
_computing_data_reduction 'ApexII (Bruker, 2011)'
_computing_molecular_graphics 'SHELXL-97 (Sheldrick, 2008)'
_computing_publication_material 'publCIF (Westrip, 2010)'
_computing_structure_refinement 'SHELXL-97 (Sheldrick, 2008)'
_computing_structure_solution 'SHELXS-97 (Sheldrick, 2008)'
_diffrn_ambient_temperature 123(2)
_diffrn_measured_fraction_theta_full 1.000
_diffrn_measured_fraction_theta_max 1.000
_diffrn_measurement_device_type 'Bruker ApexII'
_diffrn_measurement_method 'phi and omega scans'
_diffrn_radiation_monochromator graphite
_diffrn_radiation_source 'fine-focus sealed tube'
_diffrn_radiation_type MoK\a
_diffrn_radiation_wavelength 0.71073
_diffrn_reflns_av_R_equivalents 0.0203
_diffrn_reflns_av_sigmaI/netI 0.0149
_diffrn_reflns_limit_h_max 12
_diffrn_reflns_limit_h_min -12
_diffrn_reflns_limit_k_max 13
_diffrn_reflns_limit_k_min -13
_diffrn_reflns_limit_l_max 14
_diffrn_reflns_limit_l_min -14
_diffrn_reflns_number 21908
_diffrn_reflns_theta_full 26.02
_diffrn_reflns_theta_max 26.02
_diffrn_reflns_theta_min 2.03
_diffrn_standards_decay_% 0
_diffrn_standards_interval_count 0
_diffrn_standards_interval_time 0
_diffrn_standards_number 0
_exptl_absorpt_coefficient_mu 0.079
_exptl_absorpt_correction_T_max 0.9860
_exptl_absorpt_correction_T_min 0.9693
_exptl_absorpt_correction_type multi-scan
_exptl_absorpt_process_details 'SADABS, (Sheldrick 2008)'
_exptl_crystal_colour colourless
_exptl_crystal_density_diffrn 1.273
_exptl_crystal_density_method 'not measured'
_exptl_crystal_description block
_exptl_crystal_F_000 464
_exptl_crystal_size_max 0.40
_exptl_crystal_size_mid 0.30
_exptl_crystal_size_min 0.18
_refine_diff_density_max 0.880
_refine_diff_density_min -0.715
_refine_diff_density_rms 0.050
_refine_ls_extinction_method none
_refine_ls_goodness_of_fit_ref 0.988
_refine_ls_hydrogen_treatment constr
_refine_ls_matrix_type full
_refine_ls_number_parameters 311
_refine_ls_number_reflns 4527
_refine_ls_number_restraints 3
_refine_ls_restrained_S_all 1.003
_refine_ls_R_factor_all 0.0731
_refine_ls_R_factor_gt 0.0629
_refine_ls_shift/su_max 0.000
_refine_ls_shift/su_mean 0.000
_refine_ls_structure_factor_coef Fsqd
_refine_ls_weighting_details 'calc w=1/[\s^2^(Fo^2^)+(0.0691P)^2^+1.1797P] where P=(Fo^2^+2Fc^2^)/3'
_refine_ls_weighting_scheme calc
_refine_ls_wR_factor_gt 0.1546
_refine_ls_wR_factor_ref 0.1637
_reflns_number_gt 3806
_reflns_number_total 4527
_reflns_threshold_expression >2sigma(I)
_cod_data_source_file c4tb00405a2.cif
_cod_data_source_block TPE
_cod_original_sg_symbol_H-M P-1
_cod_database_code 7235870

loop_
_symmetry_equiv_pos_as_xyz
'x, y, z'
'-x, -y, -z'

loop_
_atom_site_label
_atom_site_type_symbol
_atom_site_fract_x
_atom_site_fract_y
_atom_site_fract_z
_atom_site_U_iso_or_equiv
_atom_site_adp_type
_atom_site_occupancy
_atom_site_symmetry_multiplicity
_atom_site_calc_flag
_atom_site_refinement_flags
_atom_site_disorder_assembly
_atom_site_disorder_group
N1 N 0.6247(2) 0.5028(2) 0.1103(3) 0.0582(6) Uani 1 1 d . . .
N2 N 0.59615(19) 0.6050(2) 0.1697(2) 0.0431(5) Uani 1 1 d . . .
N3 N 0.5703(2) 0.7202(2) 0.2272(2) 0.0468(5) Uani 1 1 d . . .
N4 N -0.5020(7) 1.3833(6) 0.2551(6) 0.0624(14) Uani 0.445(8) 1 d PD A 1
N5 N -0.5080(8) 1.3497(7) 0.3525(7) 0.0624(14) Uani 0.445(8) 1 d PD A 1
N6 N -0.4722(7) 1.3584(6) 0.4583(6) 0.0624(14) Uani 0.445(8) 1 d PD A 1
N4A N -0.5136(5) 1.3657(5) 0.2927(6) 0.0675(13) Uani 0.555(8) 1 d PD A 2
N5A N -0.4484(7) 1.3542(5) 0.3999(6) 0.0675(13) Uani 0.555(8) 1 d PD A 2
N6A N -0.3713(6) 1.3753(4) 0.4981(5) 0.0675(13) Uani 0.555(8) 1 d PD A 2
C1 C 0.4948(2) 0.7415(2) 0.3289(2) 0.0393(5) Uani 1 1 d . . .
H1A H 0.5558 0.7901 0.4218 0.047 Uiso 1 1 calc R . .
H1B H 0.4574 0.6534 0.3152 0.047 Uiso 1 1 calc R . .
C2 C 0.3836(2) 0.8209(2) 0.3172(2) 0.0332(4) Uani 1 1 d . . .
C3 C 0.3178(2) 0.8132(2) 0.1937(2) 0.0370(5) Uani 1 1 d . . .
H3 H 0.3467 0.7608 0.1143 0.044 Uiso 1 1 calc R . .
C4 C 0.2103(2) 0.8812(2) 0.1849(2) 0.0373(5) Uani 1 1 d . . .
H4 H 0.1669 0.8749 0.0994 0.045 Uiso 1 1 calc R . .
C5 C 0.16506(19) 0.9584(2) 0.2989(2) 0.0311(4) Uani 1 1 d . . .
C6 C 0.2346(2) 0.9696(2) 0.4236(2) 0.0341(5) Uani 1 1 d . . .
H6 H 0.2082 1.0251 0.5039 0.041 Uiso 1 1 calc R . .
C7 C 0.3414(2) 0.9013(2) 0.4324(2) 0.0352(5) Uani 1 1 d . . .
H7 H 0.3864 0.9094 0.5183 0.042 Uiso 1 1 calc R . .
C8 C 0.04666(19) 1.0288(2) 0.2914(2) 0.0307(4) Uani 1 1 d . . .
C9 C 0.0621(2) 1.1700(2) 0.4018(2) 0.0347(5) Uani 1 1 d . . .
C10 C -0.0340(3) 1.2143(2) 0.4738(2) 0.0445(6) Uani 1 1 d . . .
H10 H -0.1100 1.1529 0.4532 0.053 Uiso 1 1 calc R . .
C11 C -0.0211(3) 1.3460(3) 0.5748(3) 0.0620(8) Uani 1 1 d . . .
H11 H -0.0883 1.3740 0.6220 0.074 Uiso 1 1 calc R . .
C12 C 0.0865(4) 1.4348(3) 0.6066(3) 0.0780(11) Uani 1 1 d . . .
H12 H 0.0942 1.5254 0.6746 0.094 Uiso 1 1 calc R . .
C13 C 0.1849(3) 1.3934(3) 0.5400(4) 0.0787(11) Uani 1 1 d . . .
H13 H 0.2615 1.4555 0.5640 0.094 Uiso 1 1 calc R . .
C14 C 0.1734(3) 1.2608(3) 0.4373(3) 0.0549(7) Uani 1 1 d . . .
H14 H 0.2421 1.2333 0.3921 0.066 Uiso 1 1 calc R . .
C15 C -0.06826(19) 0.9680(2) 0.1930(2) 0.0293(4) Uani 1 1 d . . .
C16 C -0.09469(18) 0.8218(2) 0.0907(2) 0.0306(4) Uani 1 1 d . . .
C17 C -0.0938(2) 0.7240(2) 0.1325(2) 0.0382(5) Uani 1 1 d . . .
H17 H -0.0710 0.7495 0.2270 0.046 Uiso 1 1 calc R . .
C18 C -0.1261(2) 0.5891(2) 0.0362(3) 0.0469(6) Uani 1 1 d . . .
H18 H -0.1256 0.5227 0.0653 0.056 Uiso 1 1 calc R . .
C19 C -0.1588(2) 0.5506(2) -0.1013(3) 0.0490(6) Uani 1 1 d . . .
H19 H -0.1811 0.4581 -0.1665 0.059 Uiso 1 1 calc R . .
C20 C -0.1592(2) 0.6467(2) -0.1442(2) 0.0436(6) Uani 1 1 d . . .
H20 H -0.1803 0.6203 -0.2389 0.052 Uiso 1 1 calc R . .
C21 C -0.12862(19) 0.7820(2) -0.0484(2) 0.0348(5) Uani 1 1 d . . .
H21 H -0.1309 0.8480 -0.0781 0.042 Uiso 1 1 calc R . .
C22 C -0.18414(19) 1.03974(19) 0.18010(19) 0.0280(4) Uani 1 1 d . . .
C23 C -0.3074(2) 0.9901(2) 0.1810(2) 0.0380(5) Uani 1 1 d . . .
H23 H -0.3174 0.9103 0.1884 0.046 Uiso 1 1 calc R . .
C24 C -0.4159(2) 1.0566(2) 0.1712(3) 0.0490(6) Uani 1 1 d . . .
H24 H -0.4989 1.0233 0.1747 0.059 Uiso 1 1 calc R . .
C25 C -0.4047(2) 1.1710(2) 0.1564(3) 0.0475(6) Uani 1 1 d . A .
C26 C -0.2828(2) 1.2190(2) 0.1533(2) 0.0386(5) Uani 1 1 d . . .
H26 H -0.2738 1.2970 0.1426 0.046 Uiso 1 1 calc R . .
C27 C -0.17362(19) 1.1546(2) 0.1657(2) 0.0304(4) Uani 1 1 d . . .
H27 H -0.0903 1.1895 0.1643 0.036 Uiso 1 1 calc R . .
C28 C -0.5212(3) 1.2455(3) 0.1493(4) 0.0809(12) Uani 1 1 d D . .
H28A H -0.5432 1.2441 0.0598 0.097 Uiso 0.445(8) 1 calc PR A 1
H28B H -0.5990 1.1963 0.1531 0.097 Uiso 0.445(8) 1 calc PR A 1
H28C H -0.6052 1.1836 0.1169 0.097 Uiso 0.555(8) 1 calc PR A 2
H28D H -0.5210 1.2794 0.0833 0.097 Uiso 0.555(8) 1 calc PR A 2

loop_
_atom_site_aniso_label
_atom_site_aniso_U_11
_atom_site_aniso_U_22
_atom_site_aniso_U_33
_atom_site_aniso_U_23
_atom_site_aniso_U_13
_atom_site_aniso_U_12
N1 0.0632(14) 0.0552(14) 0.0670(15) 0.0326(12) 0.0266(12) 0.0309(11)
N2 0.0388(10) 0.0481(12) 0.0576(12) 0.0346(10) 0.0181(9) 0.0177(9)
N3 0.0424(11) 0.0416(11) 0.0738(14) 0.0361(11) 0.0270(10) 0.0162(9)
N4 0.095(3) 0.077(2) 0.063(2) 0.053(2) 0.060(2) 0.050(2)
N5 0.095(3) 0.077(2) 0.063(2) 0.053(2) 0.060(2) 0.050(2)
N6 0.095(3) 0.077(2) 0.063(2) 0.053(2) 0.060(2) 0.050(2)
N4A 0.067(2) 0.0476(16) 0.074(3) 0.0056(17) 0.0448(17) 0.0123(15)
N5A 0.067(2) 0.0476(16) 0.074(3) 0.0056(17) 0.0448(17) 0.0123(15)
N6A 0.067(2) 0.0476(16) 0.074(3) 0.0056(17) 0.0448(17) 0.0123(15)
C1 0.0377(11) 0.0396(12) 0.0429(12) 0.0217(10) 0.0092(9) 0.0107(9)
C2 0.0285(10) 0.0321(10) 0.0375(11) 0.0174(9) 0.0042(8) 0.0027(8)
C3 0.0309(10) 0.0451(12) 0.0335(11) 0.0170(10) 0.0092(8) 0.0077(9)
C4 0.0304(10) 0.0497(13) 0.0319(11) 0.0212(10) 0.0043(8) 0.0060(9)
C5 0.0269(9) 0.0326(10) 0.0327(10) 0.0165(9) 0.0035(8) 0.0030(8)
C6 0.0346(10) 0.0333(11) 0.0312(10) 0.0143(9) 0.0049(8) 0.0063(8)
C7 0.0358(11) 0.0368(11) 0.0300(10) 0.0163(9) 0.0022(8) 0.0067(9)
C8 0.0310(10) 0.0324(10) 0.0291(10) 0.0158(8) 0.0063(8) 0.0047(8)
C9 0.0383(11) 0.0300(10) 0.0305(10) 0.0155(9) -0.0034(8) 0.0044(8)
C10 0.0604(15) 0.0389(12) 0.0281(11) 0.0126(10) 0.0075(10) 0.0124(11)
C11 0.087(2) 0.0457(15) 0.0326(13) 0.0073(11) 0.0005(13) 0.0232(15)
C12 0.090(2) 0.0375(15) 0.0626(19) 0.0064(13) -0.0237(17) 0.0165(16)
C13 0.0635(19) 0.0399(15) 0.098(3) 0.0274(16) -0.0291(18) -0.0152(14)
C14 0.0404(13) 0.0424(14) 0.0692(17) 0.0273(13) -0.0101(12) -0.0016(10)
C15 0.0296(10) 0.0305(10) 0.0287(10) 0.0144(8) 0.0083(8) 0.0068(8)
C16 0.0227(9) 0.0307(10) 0.0346(10) 0.0127(9) 0.0067(8) 0.0072(7)
C17 0.0365(11) 0.0357(11) 0.0438(12) 0.0185(10) 0.0135(9) 0.0110(9)
C18 0.0424(12) 0.0331(12) 0.0672(17) 0.0214(11) 0.0224(12) 0.0131(10)
C19 0.0374(12) 0.0309(11) 0.0597(16) 0.0049(11) 0.0145(11) 0.0080(9)
C20 0.0312(11) 0.0441(13) 0.0371(12) 0.0046(10) 0.0072(9) 0.0117(9)
C21 0.0270(10) 0.0373(11) 0.0338(11) 0.0119(9) 0.0067(8) 0.0099(8)
C22 0.0271(9) 0.0275(9) 0.0243(9) 0.0077(8) 0.0073(7) 0.0054(7)
C23 0.0345(11) 0.0302(10) 0.0402(12) 0.0077(9) 0.0138(9) 0.0008(8)
C24 0.0262(10) 0.0411(13) 0.0556(14) 0.0010(11) 0.0162(10) 0.0004(9)
C25 0.0277(11) 0.0346(12) 0.0499(14) -0.0019(10) 0.0030(9) 0.0098(9)
C26 0.0357(11) 0.0316(11) 0.0358(11) 0.0092(9) 0.0007(9) 0.0099(9)
C27 0.0261(9) 0.0333(10) 0.0289(10) 0.0129(8) 0.0059(8) 0.0062(8)
C28 0.0326(13) 0.0452(15) 0.103(3) -0.0085(16) -0.0009(14) 0.0165(11)

loop_
_atom_type_symbol
_atom_type_description
_atom_type_scat_dispersion_real
_atom_type_scat_dispersion_imag
_atom_type_scat_source
C C 0.0033 0.0016 'International Tables Vol C Tables 4.2.6.8 and 6.1.1.4'
H H 0.0000 0.0000 'International Tables Vol C Tables 4.2.6.8 and 6.1.1.4'
N N 0.0061 0.0033 'International Tables Vol C Tables 4.2.6.8 and 6.1.1.4'

loop_
_geom_angle_atom_site_label_1
_geom_angle_atom_site_label_2
_geom_angle_atom_site_label_3
_geom_angle
N1 N2 N3 174.0(2)
N2 N3 C1 113.85(19)
N5 N4 C28 93.7(5)
N6 N5 N4 153.8(9)
N5A N4A C28 116.5(4)
N6A N5A N4A 161.0(7)
N3 C1 C2 111.37(18)
N3 C1 H1A 109.4
C2 C1 H1A 109.4
N3 C1 H1B 109.4
C2 C1 H1B 109.4
H1A C1 H1B 108.0
C3 C2 C7 118.33(19)
C3 C2 C1 122.19(19)
C7 C2 C1 119.44(19)
C2 C3 C4 120.7(2)
C2 C3 H3 119.6
C4 C3 H3 119.6
C3 C4 C5 121.22(19)
C3 C4 H4 119.4
C5 C4 H4 119.4
C4 C5 C6 117.75(18)
C4 C5 C8 122.31(18)
C6 C5 C8 119.94(18)
C7 C6 C5 121.03(19)
C7 C6 H6 119.5
C5 C6 H6 119.5
C6 C7 C2 120.88(19)
C6 C7 H7 119.6
C2 C7 H7 119.6
C15 C8 C9 121.87(18)
C15 C8 C5 122.40(18)
C9 C8 C5 115.72(17)
C14 C9 C10 117.8(2)
C14 C9 C8 121.0(2)
C10 C9 C8 121.2(2)
C11 C10 C9 121.4(3)
C11 C10 H10 119.3
C9 C10 H10 119.3
C12 C11 C10 120.3(3)
C12 C11 H11 119.8
C10 C11 H11 119.8
C11 C12 C13 119.8(3)
C11 C12 H12 120.1
C13 C12 H12 120.1
C12 C13 C14 120.7(3)
C12 C13 H13 119.6
C14 C13 H13 119.6
C9 C14 C13 119.9(3)
C9 C14 H14 120.0
C13 C14 H14 120.0
C8 C15 C22 122.71(18)
C8 C15 C16 123.83(18)
C22 C15 C16 113.40(16)
C17 C16 C21 118.98(19)
C17 C16 C15 120.81(18)
C21 C16 C15 120.10(18)
C18 C17 C16 120.1(2)
C18 C17 H17 119.9
C16 C17 H17 119.9
C19 C18 C17 120.5(2)
C19 C18 H18 119.7
C17 C18 H18 119.7
C18 C19 C20 120.0(2)
C18 C19 H19 120.0
C20 C19 H19 120.0
C19 C20 C21 119.8(2)
C19 C20 H20 120.1
C21 C20 H20 120.1
C20 C21 C16 120.6(2)
C20 C21 H21 119.7
C16 C21 H21 119.7
C27 C22 C23 118.46(18)
C27 C22 C15 122.05(17)
C23 C22 C15 119.49(18)
C24 C23 C22 120.3(2)
C24 C23 H23 119.8
C22 C23 H23 119.8
C25 C24 C23 120.9(2)
C25 C24 H24 119.6
C23 C24 H24 119.6
C26 C25 C24 118.7(2)
C26 C25 C28 120.2(3)
C24 C25 C28 121.0(2)
C25 C26 C27 120.6(2)
C25 C26 H26 119.7
C27 C26 H26 119.7
C26 C27 C22 120.94(19)
C26 C27 H27 119.5
C22 C27 H27 119.5
N4 C28 C25 115.7(3)
N4 C28 N4A 21.9(2)
C25 C28 N4A 110.5(3)
N4 C28 H28A 108.4
C25 C28 H28A 108.4
N4A C28 H28A 128.2
N4 C28 H28B 108.4
C25 C28 H28B 108.4
N4A C28 H28B 91.4
H28A C28 H28B 107.4
N4 C28 H28C 122.8
C25 C28 H28C 109.6
N4A C28 H28C 109.6
H28A C28 H28C 87.7
H28B C28 H28C 20.9
N4 C28 H28D 88.2
C25 C28 H28D 109.6
N4A C28 H28D 109.6
H28A C28 H28D 22.9
H28B C28 H28D 125.8
H28C C28 H28D 108.1

loop_
_geom_bond_atom_site_label_1
_geom_bond_atom_site_label_2
_geom_bond_distance
N1 N2 1.130(3)
N2 N3 1.232(3)
N3 C1 1.477(3)
N4 N5 1.343(6)
N4 C28 1.444(6)
N5 N6 1.139(8)
N4A N5A 1.327(7)
N4A C28 1.560(5)
N5A N6A 1.143(7)
C1 C2 1.507(3)
C1 H1A 0.9900
C1 H1B 0.9900
C2 C3 1.387(3)
C2 C7 1.390(3)
C3 C4 1.388(3)
C3 H3 0.9500
C4 C5 1.390(3)
C4 H4 0.9500
C5 C6 1.394(3)
C5 C8 1.495(3)
C6 C7 1.385(3)
C6 H6 0.9500
C7 H7 0.9500
C8 C15 1.350(3)
C8 C9 1.491(3)
C9 C14 1.382(3)
C9 C10 1.394(3)
C10 C11 1.384(3)
C10 H10 0.9500
C11 C12 1.350(5)
C11 H11 0.9500
C12 C13 1.375(5)
C12 H12 0.9500
C13 C14 1.400(4)
C13 H13 0.9500
C14 H14 0.9500
C15 C22 1.492(3)
C15 C16 1.498(3)
C16 C17 1.391(3)
C16 C21 1.393(3)
C17 C18 1.388(3)
C17 H17 0.9500
C18 C19 1.379(4)
C18 H18 0.9500
C19 C20 1.382(4)
C19 H19 0.9500
C20 C21 1.390(3)
C20 H20 0.9500
C21 H21 0.9500
C22 C27 1.387(3)
C22 C23 1.391(3)
C23 C24 1.388(3)
C23 H23 0.9500
C24 C25 1.386(4)
C24 H24 0.9500
C25 C26 1.381(3)
C25 C28 1.506(3)
C26 C27 1.384(3)
C26 H26 0.9500
C27 H27 0.9500
C28 H28A 0.9900
C28 H28B 0.9900
C28 H28C 0.9900
C28 H28D 0.9900

loop_
_geom_torsion_atom_site_label_1
_geom_torsion_atom_site_label_2
_geom_torsion_atom_site_label_3
_geom_torsion_atom_site_label_4
_geom_torsion
N1 N2 N3 C1 177(2)
C28 N4 N5 N6 134.2(13)
C28 N4A N5A N6A 119.2(16)
N2 N3 C1 C2 -136.2(2)
N3 C1 C2 C3 31.1(3)
N3 C1 C2 C7 -151.2(2)
C7 C2 C3 C4 -1.8(3)
C1 C2 C3 C4 176.0(2)
C2 C3 C4 C5 -0.2(3)
C3 C4 C5 C6 2.5(3)
C3 C4 C5 C8 -177.9(2)
C4 C5 C6 C7 -2.9(3)
C8 C5 C6 C7 177.49(19)
C5 C6 C7 C2 0.9(3)
C3 C2 C7 C6 1.4(3)
C1 C2 C7 C6 -176.4(2)
C4 C5 C8 C15 45.9(3)
C6 C5 C8 C15 -134.5(2)
C4 C5 C8 C9 -135.6(2)
C6 C5 C8 C9 44.1(3)
C15 C8 C9 C14 -133.6(2)
C5 C8 C9 C14 47.9(3)
C15 C8 C9 C10 47.2(3)
C5 C8 C9 C10 -131.3(2)
C14 C9 C10 C11 2.0(3)
C8 C9 C10 C11 -178.8(2)
C9 C10 C11 C12 -0.5(4)
C10 C11 C12 C13 -1.3(5)
C11 C12 C13 C14 1.5(5)
C10 C9 C14 C13 -1.8(4)
C8 C9 C14 C13 179.1(2)
C12 C13 C14 C9 0.1(5)
C9 C8 C15 C22 5.1(3)
C5 C8 C15 C22 -176.45(18)
C9 C8 C15 C16 -171.89(19)
C5 C8 C15 C16 6.5(3)
C8 C15 C16 C17 61.1(3)
C22 C15 C16 C17 -116.2(2)
C8 C15 C16 C21 -122.8(2)
C22 C15 C16 C21 59.9(2)
C21 C16 C17 C18 0.1(3)
C15 C16 C17 C18 176.24(19)
C16 C17 C18 C19 0.2(3)
C17 C18 C19 C20 0.2(3)
C18 C19 C20 C21 -1.0(3)
C19 C20 C21 C16 1.4(3)
C17 C16 C21 C20 -0.9(3)
C15 C16 C21 C20 -177.08(18)
C8 C15 C22 C27 56.7(3)
C16 C15 C22 C27 -126.0(2)
C8 C15 C22 C23 -124.0(2)
C16 C15 C22 C23 53.4(2)
C27 C22 C23 C24 -1.6(3)
C15 C22 C23 C24 179.0(2)
C22 C23 C24 C25 1.9(4)
C23 C24 C25 C26 -0.9(4)
C23 C24 C25 C28 -178.4(2)
C24 C25 C26 C27 -0.4(3)
C28 C25 C26 C27 177.2(2)
C25 C26 C27 C22 0.6(3)
C23 C22 C27 C26 0.4(3)
C15 C22 C27 C26 179.70(18)
N5 N4 C28 C25 -72.4(7)
N5 N4 C28 N4A 8.7(8)
C26 C25 C28 N4 -58.0(5)
C24 C25 C28 N4 119.5(4)
C26 C25 C28 N4A -81.1(4)
C24 C25 C28 N4A 96.4(4)
N5A N4A C28 N4 -134.3(13)
N5A N4A C28 C25 -26.2(7)
